data_7022062
loop_
_publ_author_name
'Chen, Quan-Liang'
'Chen, Hong-Bin'
'Cao, Ze-Xing'
'Zhou, Zhao-Hui'

_publ_section_title
;
 Synthesis, spectral, and structural characterizations of imidazole
 oxalato molybdenum(IV/V/VI) complexes.
;
_journal_issue 5
_journal_name_full 'Dalton transactions (Cambridge, England : 2003)'
_journal_page_first 1627
_journal_page_last 1636
_journal_paper_doi 10.1039/c2dt31566a
_journal_volume 42
_journal_year 2013
_chemical_formula_sum 'C10 H14 K2 Mo2 N4 O15'
_chemical_formula_weight 700.33
_chemical_name_common 'Potassium oxalato imidazole molybdate(V)'
_chemical_name_systematic
;
?
;
_space_group_IT_number 14
_symmetry_space_group_name_Hall '-P 2yn'
_symmetry_space_group_name_H-M 'P 1 21/n 1'
_atom_sites_solution_hydrogens geom
_atom_sites_solution_primary direct
_atom_sites_solution_secondary difmap
_audit_creation_method SHELXL-97
_cell_angle_alpha 90.00
_cell_angle_beta 107.402(3)
_cell_angle_gamma 90.00
_cell_formula_units_Z 4
_cell_length_a 8.6355(2)
_cell_length_b 29.6451(9)
_cell_length_c 8.8144(3)
_cell_measurement_temperature 446(2)
_cell_volume 2153.21(12)
_computing_structure_refinement 'SHELXL-97 (Sheldrick, 1997)'
_computing_structure_solution 'SHELXS-97 (Sheldrick, 1990)'
_diffrn_ambient_temperature 446(2)
_diffrn_measured_fraction_theta_full 0.988
_diffrn_measured_fraction_theta_max 0.988
_diffrn_radiation_monochromator graphite
_diffrn_radiation_source 'fine-focus sealed tube'
_diffrn_radiation_type MoK\a
_diffrn_radiation_wavelength 0.71073
_diffrn_reflns_av_R_equivalents 0.0395
_diffrn_reflns_av_sigmaI/netI 0.0553
_diffrn_reflns_limit_h_max 11
_diffrn_reflns_limit_h_min -10
_diffrn_reflns_limit_k_max 37
_diffrn_reflns_limit_k_min -21
_diffrn_reflns_limit_l_max 11
_diffrn_reflns_limit_l_min -9
_diffrn_reflns_number 10909
_diffrn_reflns_theta_full 26.99
_diffrn_reflns_theta_max 26.99
_diffrn_reflns_theta_min 2.75
_exptl_absorpt_coefficient_mu 1.633
_exptl_absorpt_correction_T_max 0.8537
_exptl_absorpt_correction_T_min 0.8537
_exptl_absorpt_correction_type multi-scan
_exptl_absorpt_process_details sadabs
_exptl_crystal_density_diffrn 2.160
_exptl_crystal_density_method 'not measured'
_exptl_crystal_F_000 1376
_exptl_crystal_size_max 0.10
_exptl_crystal_size_mid 0.10
_exptl_crystal_size_min 0.10
_refine_diff_density_max 0.491
_refine_diff_density_min -0.722
_refine_diff_density_rms 0.122
_refine_ls_extinction_method none
_refine_ls_goodness_of_fit_ref 1.067
_refine_ls_hydrogen_treatment mixed
_refine_ls_matrix_type full
_refine_ls_number_parameters 316
_refine_ls_number_reflns 4622
_refine_ls_number_restraints 9
_refine_ls_restrained_S_all 1.067
_refine_ls_R_factor_all 0.0500
_refine_ls_R_factor_gt 0.0381
_refine_ls_shift/su_max 0.001
_refine_ls_shift/su_mean 0.000
_refine_ls_structure_factor_coef Fsqd
_refine_ls_weighting_details 'calc w=1/[\s^2^(Fo^2^)+(0.0241P)^2^+1.1688P] where P=(Fo^2^+2Fc^2^)/3'
_refine_ls_weighting_scheme calc
_refine_ls_wR_factor_gt 0.0706
_refine_ls_wR_factor_ref 0.0745
_reflns_number_gt 3908
_reflns_number_total 4622
_reflns_threshold_expression >2sigma(I)
_cod_data_source_file c2dt31566a.txt
_cod_data_source_block sad4
_cod_original_cell_volume 2153.21(11)
_cod_original_sg_symbol_H-M P2(1)/n
_cod_database_code 7022062

loop_
_symmetry_equiv_pos_as_xyz
'x, y, z'
'-x+1/2, y+1/2, -z+1/2'
'-x, -y, -z'
'x-1/2, -y-1/2, z-1/2'

loop_
_atom_site_label
_atom_site_type_symbol
_atom_site_fract_x
_atom_site_fract_y
_atom_site_fract_z
_atom_site_U_iso_or_equiv
_atom_site_adp_type
_atom_site_occupancy
_atom_site_symmetry_multiplicity
_atom_site_calc_flag
_atom_site_refinement_flags
Mo1 Mo 1.44298(4) 0.151377(11) 0.63468(4) 0.01239(9) Uani 1 1 d .
Mo2 Mo 1.21632(4) 0.167584(11) 0.37931(4) 0.01391(9) Uani 1 1 d .
N1 N 1.7075(4) 0.14894(11) 0.6936(4) 0.0178(7) Uani 1 1 d .
N2 N 1.9499(4) 0.14486(12) 0.6677(4) 0.0245(8) Uani 1 1 d .
H2A H 2.0280 0.1466 0.6261 0.029 Uiso 1 1 calc R
N3 N 1.2015(4) 0.19403(11) 0.1439(4) 0.0216(8) Uani 1 1 d .
N4 N 1.2603(6) 0.21853(13) -0.0640(4) 0.0368(10) Uani 1 1 d .
H4A H 1.3122 0.2226 -0.1323 0.044 Uiso 1 1 calc R
C1 C 1.7948(5) 0.15507(14) 0.5956(5) 0.0218(9) Uani 1 1 d .
H1A H 1.7542 0.1651 0.4912 0.026 Uiso 1 1 calc R
C2 C 1.9628(6) 0.13129(17) 0.8176(5) 0.0319(11) Uani 1 1 d .
H2B H 2.0567 0.1219 0.8944 0.038 Uiso 1 1 calc R
C3 C 1.8137(5) 0.13407(17) 0.8336(5) 0.0302(11) Uani 1 1 d .
H3A H 1.7864 0.1270 0.9252 0.036 Uiso 1 1 calc R
C4 C 1.0794(6) 0.22219(15) 0.0589(5) 0.0306(11) Uani 1 1 d .
H4B H 0.9866 0.2295 0.0864 0.037 Uiso 1 1 calc R
C5 C 1.3094(6) 0.19253(16) 0.0651(5) 0.0292(11) Uani 1 1 d .
H5A H 1.4050 0.1759 0.0950 0.035 Uiso 1 1 calc R
C6 C 1.1158(7) 0.23738(16) -0.0702(5) 0.0379(13) Uani 1 1 d .
H6A H 1.0543 0.2568 -0.1478 0.045 Uiso 1 1 calc R
C7 C 0.9419(5) 0.10531(14) 0.2371(4) 0.0166(9) Uani 1 1 d .
C8 C 1.0881(5) 0.08124(13) 0.2016(4) 0.0151(8) Uani 1 1 d .
C9 C 1.5249(5) 0.05421(13) 0.7213(4) 0.0140(8) Uani 1 1 d .
C10 C 1.4877(5) 0.07613(13) 0.8667(4) 0.0145(8) Uani 1 1 d .
O1 O 1.2189(3) 0.13109(9) 0.5640(3) 0.0157(6) Uani 1 1 d .
O2 O 1.4484(3) 0.16421(8) 0.4206(3) 0.0150(6) Uani 1 1 d .
O3 O 1.4468(3) 0.20103(9) 0.7279(3) 0.0195(6) Uani 1 1 d .
O4 O 1.1640(3) 0.21944(9) 0.4240(3) 0.0207(6) Uani 1 1 d .
O5 O 1.4591(3) 0.11818(9) 0.8516(3) 0.0170(6) Uani 1 1 d .
O6 O 1.4943(3) 0.07955(9) 0.5997(3) 0.0143(6) Uani 1 1 d .
O7 O 1.5818(4) 0.01568(9) 0.7319(3) 0.0208(6) Uani 1 1 d .
O8 O 1.4901(3) 0.05330(9) 0.9836(3) 0.0188(6) Uani 1 1 d .
O9 O 0.9717(3) 0.14569(9) 0.2917(3) 0.0183(6) Uani 1 1 d .
O10 O 1.2205(3) 0.10309(9) 0.2524(3) 0.0176(6) Uani 1 1 d .
O11 O 0.8107(3) 0.08635(10) 0.2084(3) 0.0252(7) Uani 1 1 d .
O12 O 1.0660(4) 0.04591(10) 0.1283(3) 0.0268(7) Uani 1 1 d .
K1 K 1.53689(11) 0.07273(3) 1.30177(10) 0.0189(2) Uani 1 1 d .
K2 K 0.77640(11) 0.00031(3) 0.05163(11) 0.0228(2) Uani 1 1 d .
O1W O 0.8666(4) -0.04356(10) 0.3511(3) 0.0249(7) Uani 1 1 d D
O2W O 1.7906(4) 0.02519(11) 1.5275(3) 0.0272(7) Uani 1 1 d D
O3W O 0.6939(5) 0.20611(15) 0.1626(5) 0.0571(11) Uani 1 1 d D
H3W1 H 0.701(7) 0.2209(16) 0.081(4) 0.068 Uiso 1 1 d D
H1W1 H 0.830(7) -0.0690(7) 0.364(6) 0.068 Uiso 1 1 d D
H1W2 H 0.836(7) -0.0235(11) 0.403(6) 0.068 Uiso 1 1 d D
H2W1 H 1.887(3) 0.0334(19) 1.575(5) 0.068 Uiso 1 1 d D
H2W2 H 1.741(5) 0.0186(19) 1.595(4) 0.068 Uiso 1 1 d D
H3W2 H 0.770(5) 0.1862(15) 0.186(6) 0.068 Uiso 1 1 d D

loop_
_atom_site_aniso_label
_atom_site_aniso_U_11
_atom_site_aniso_U_22
_atom_site_aniso_U_33
_atom_site_aniso_U_23
_atom_site_aniso_U_13
_atom_site_aniso_U_12
Mo1 0.01275(17) 0.01229(18) 0.01419(17) -0.00034(13) 0.00718(13) -0.00026(13)
Mo2 0.01406(18) 0.01323(19) 0.01571(18) 0.00064(13) 0.00639(13) 0.00110(14)
N1 0.0151(18) 0.023(2) 0.0160(17) -0.0040(14) 0.0056(14) -0.0035(15)
N2 0.0163(19) 0.030(2) 0.031(2) -0.0023(16) 0.0130(16) 0.0002(16)
N3 0.027(2) 0.020(2) 0.0189(18) -0.0001(14) 0.0085(15) 0.0025(16)
N4 0.058(3) 0.032(2) 0.029(2) 0.0028(18) 0.026(2) -0.005(2)
C1 0.018(2) 0.024(2) 0.026(2) -0.0019(18) 0.0105(18) -0.0014(18)
C2 0.023(3) 0.045(3) 0.025(2) 0.002(2) 0.0037(19) 0.000(2)
C3 0.019(2) 0.048(3) 0.023(2) 0.002(2) 0.0049(19) -0.004(2)
C4 0.040(3) 0.030(3) 0.024(2) 0.007(2) 0.014(2) 0.018(2)
C5 0.029(3) 0.033(3) 0.031(3) 0.001(2) 0.018(2) -0.001(2)
C6 0.062(4) 0.024(3) 0.028(3) 0.007(2) 0.015(2) 0.015(3)
C7 0.013(2) 0.024(2) 0.0101(19) 0.0017(16) 0.0003(15) 0.0021(17)
C8 0.017(2) 0.016(2) 0.0133(19) 0.0024(16) 0.0057(15) 0.0008(17)
C9 0.0114(19) 0.018(2) 0.0111(18) -0.0040(16) 0.0014(14) -0.0044(16)
C10 0.0095(19) 0.018(2) 0.0151(19) -0.0012(16) 0.0021(15) -0.0021(16)
O1 0.0120(14) 0.0166(15) 0.0210(14) 0.0029(12) 0.0085(11) 0.0005(11)
O2 0.0149(14) 0.0165(15) 0.0149(13) 0.0018(11) 0.0063(11) 0.0001(11)
O3 0.0213(16) 0.0181(16) 0.0231(15) -0.0047(12) 0.0126(12) -0.0024(12)
O4 0.0246(16) 0.0168(16) 0.0211(15) 0.0003(12) 0.0076(12) 0.0053(13)
O5 0.0187(15) 0.0175(16) 0.0173(14) 0.0000(11) 0.0091(12) 0.0020(12)
O6 0.0181(15) 0.0139(14) 0.0122(13) 0.0007(11) 0.0068(11) 0.0027(11)
O7 0.0304(17) 0.0139(15) 0.0187(15) 0.0002(12) 0.0084(12) 0.0052(13)
O8 0.0174(15) 0.0254(16) 0.0156(14) 0.0037(12) 0.0083(11) -0.0021(12)
O9 0.0161(15) 0.0152(15) 0.0229(15) -0.0016(12) 0.0048(12) 0.0027(12)
O10 0.0138(15) 0.0168(15) 0.0228(15) -0.0037(12) 0.0064(11) 0.0002(12)
O11 0.0157(16) 0.0303(18) 0.0300(16) -0.0032(13) 0.0076(13) -0.0039(13)
O12 0.0222(17) 0.0248(18) 0.0344(17) -0.0131(14) 0.0100(13) -0.0049(13)
K1 0.0171(4) 0.0246(5) 0.0165(4) -0.0031(4) 0.0074(3) 0.0019(4)
K2 0.0201(5) 0.0233(5) 0.0247(5) -0.0014(4) 0.0063(4) -0.0017(4)
O1W 0.0302(18) 0.0208(17) 0.0253(16) -0.0025(13) 0.0106(13) -0.0039(14)
O2W 0.0208(17) 0.036(2) 0.0255(16) -0.0011(14) 0.0082(13) 0.0012(15)
O3W 0.053(3) 0.064(3) 0.064(3) 0.017(2) 0.032(2) 0.019(2)

loop_
_atom_type_symbol
_atom_type_description
_atom_type_scat_dispersion_real
_atom_type_scat_dispersion_imag
_atom_type_scat_source
C C 0.0033 0.0016 'International Tables Vol C Tables 4.2.6.8 and 6.1.1.4'
H H 0.0000 0.0000 'International Tables Vol C Tables 4.2.6.8 and 6.1.1.4'
N N 0.0061 0.0033 'International Tables Vol C Tables 4.2.6.8 and 6.1.1.4'
O O 0.0106 0.0060 'International Tables Vol C Tables 4.2.6.8 and 6.1.1.4'
K K 0.2009 0.2494 'International Tables Vol C Tables 4.2.6.8 and 6.1.1.4'
Mo Mo -1.6832 0.6857 'International Tables Vol C Tables 4.2.6.8 and 6.1.1.4'

loop_
_geom_angle_atom_site_label_1
_geom_angle_atom_site_label_2
_geom_angle_atom_site_label_3
_geom_angle
_geom_angle_site_symmetry_1
_geom_angle_site_symmetry_3
O3 Mo1 O2 107.53(12) . .
O3 Mo1 O1 107.45(12) . .
O2 Mo1 O1 93.44(11) . .
O3 Mo1 O5 88.80(11) . .
O2 Mo1 O5 162.86(10) . .
O1 Mo1 O5 86.34(11) . .
O3 Mo1 N1 92.67(13) . .
O2 Mo1 N1 84.84(11) . .
O1 Mo1 N1 159.31(12) . .
O5 Mo1 N1 89.34(11) . .
O3 Mo1 O6 159.07(12) . .
O2 Mo1 O6 89.39(10) . .
O1 Mo1 O6 83.07(10) . .
O5 Mo1 O6 73.56(9) . .
N1 Mo1 O6 76.30(11) . .
O3 Mo1 Mo2 99.46(10) . .
O2 Mo1 Mo2 48.63(8) . .
O1 Mo1 Mo2 49.20(7) . .
O5 Mo1 Mo2 135.31(8) . .
N1 Mo1 Mo2 133.45(8) . .
O6 Mo1 Mo2 101.02(7) . .
O3 Mo1 K1 152.47(9) . 1_554
O2 Mo1 K1 48.24(8) . 1_554
O1 Mo1 K1 89.16(8) . 1_554
O5 Mo1 K1 114.64(7) . 1_554
N1 Mo1 K1 74.30(8) . 1_554
O6 Mo1 K1 41.22(6) . 1_554
Mo2 Mo1 K1 74.552(16) . 1_554
O4 Mo2 O2 109.85(12) . .
O4 Mo2 O1 104.39(12) . .
O2 Mo2 O1 93.55(11) . .
O4 Mo2 O9 93.26(12) . .
O2 Mo2 O9 156.57(10) . .
O1 Mo2 O9 84.00(11) . .
O4 Mo2 N3 87.20(13) . .
O2 Mo2 N3 87.72(12) . .
O1 Mo2 N3 167.08(12) . .
O9 Mo2 N3 89.72(12) . .
O4 Mo2 O10 161.94(12) . .
O2 Mo2 O10 83.01(10) . .
O1 Mo2 O10 86.85(10) . .
O9 Mo2 O10 73.61(10) . .
N3 Mo2 O10 80.54(11) . .
O4 Mo2 Mo1 98.89(9) . .
O2 Mo2 Mo1 48.95(7) . .
O1 Mo2 Mo1 48.99(8) . .
O9 Mo2 Mo1 132.98(7) . .
N3 Mo2 Mo1 135.85(10) . .
O10 Mo2 Mo1 99.14(7) . .
C1 N1 C3 105.9(4) . .
C1 N1 Mo1 127.0(3) . .
C3 N1 Mo1 126.4(3) . .
C1 N2 C2 108.1(4) . .
C5 N3 C4 106.3(4) . .
C5 N3 Mo2 129.6(3) . .
C4 N3 Mo2 123.5(3) . .
C5 N4 C6 109.1(4) . .
N1 C1 N2 110.3(4) . .
C3 C2 N2 106.4(4) . .
C2 C3 N1 109.3(4) . .
C6 C4 N3 109.2(4) . .
N3 C5 N4 109.6(4) . .
C4 C6 N4 105.9(4) . .
O11 C7 O9 125.0(4) . .
O11 C7 C8 120.3(4) . .
O9 C7 C8 114.7(3) . .
O12 C8 O10 127.4(4) . .
O12 C8 C7 119.5(4) . .
O10 C8 C7 113.1(3) . .
O7 C9 O6 126.1(3) . .
O7 C9 C10 120.0(3) . .
O6 C9 C10 114.0(3) . .
O7 C9 K2 51.23(19) . 1_656
O6 C9 K2 154.6(3) . 1_656
C10 C9 K2 74.4(2) . 1_656
O8 C10 O5 125.6(3) . .
O8 C10 C9 120.4(4) . .
O5 C10 C9 114.0(3) . .
O8 C10 K2 53.5(2) . 1_656
O5 C10 K2 142.4(3) . 1_656
C9 C10 K2 79.4(2) . 1_656
O8 C10 K2 46.17(19) . 3_756
O5 C10 K2 123.2(2) . 3_756
C9 C10 K2 102.2(2) . 3_756
K2 C10 K2 84.31(9) 1_656 3_756
Mo1 O1 Mo2 81.81(10) . .
Mo2 O2 Mo1 82.42(10) . .
Mo2 O2 K1 109.29(10) . 1_554
Mo1 O2 K1 103.80(10) . 1_554
C10 O5 Mo1 120.6(2) . .
C9 O6 Mo1 116.8(2) . .
C9 O6 K1 134.8(2) . 1_554
Mo1 O6 K1 106.93(9) . 1_554
C9 O7 K1 137.1(3) . 3_857
C9 O7 K2 109.0(2) . 1_656
K1 O7 K2 92.52(8) 3_857 1_656
C10 O8 K2 115.0(2) . 3_756
C10 O8 K1 134.1(3) . .
K2 O8 K1 95.65(8) 3_756 .
C10 O8 K2 106.1(2) . 1_656
K2 O8 K2 110.63(10) 3_756 1_656
K1 O8 K2 92.70(8) . 1_656
C7 O9 Mo2 119.1(2) . .
C8 O10 Mo2 117.8(2) . .
C8 O10 K1 128.8(2) . 1_554
Mo2 O10 K1 111.24(10) . 1_554
C7 O11 K1 146.2(3) . 1_454
C7 O11 K2 117.6(3) . .
K1 O11 K2 92.25(9) 1_454 .
C8 O12 K2 122.8(3) . .
C8 O12 K2 135.3(3) . 3_755
K2 O12 K2 100.63(9) . 3_755
O11 K1 O6 129.98(9) 1_656 1_556
O11 K1 O8 66.83(8) 1_656 .
O6 K1 O8 162.81(9) 1_556 .
O11 K1 O10 142.69(9) 1_656 1_556
O6 K1 O10 73.86(8) 1_556 1_556
O8 K1 O10 94.00(8) . 1_556
O11 K1 O7 115.18(9) 1_656 3_857
O6 K1 O7 91.18(8) 1_556 3_857
O8 K1 O7 76.12(8) . 3_857
O10 K1 O7 88.56(8) 1_556 3_857
O11 K1 O2W 74.47(9) 1_656 .
O6 K1 O2W 70.51(8) 1_556 .
O8 K1 O2W 116.88(9) . .
O10 K1 O2W 141.42(9) 1_556 .
O7 K1 O2W 77.99(9) 3_857 .
O11 K1 O2 107.13(8) 1_656 1_556
O6 K1 O2 59.77(7) 1_556 1_556
O8 K1 O2 123.40(8) . 1_556
O10 K1 O2 55.79(7) 1_556 1_556
O7 K1 O2 137.69(8) 3_857 1_556
O2W K1 O2 114.46(8) . 1_556
O11 K1 Mo1 120.79(7) 1_656 1_556
O6 K1 Mo1 31.85(5) 1_556 1_556
O8 K1 Mo1 149.30(7) . 1_556
O10 K1 Mo1 61.54(5) 1_556 1_556
O7 K1 Mo1 118.28(6) 3_857 1_556
O2W K1 Mo1 93.32(6) . 1_556
O2 K1 Mo1 27.96(5) 1_556 1_556
O11 K1 K2 45.03(6) 1_656 1_656
O6 K1 K2 142.04(6) 1_556 1_656
O8 K1 K2 44.29(6) . 1_656
O10 K1 K2 136.18(6) 1_556 1_656
O7 K1 K2 71.15(6) 3_857 1_656
O2W K1 K2 73.01(6) . 1_656
O2 K1 K2 150.20(6) 1_556 1_656
Mo1 K1 K2 161.99(3) 1_556 1_656
O11 K1 K2 106.37(6) 1_656 3_756
O6 K1 K2 121.14(6) 1_556 3_756
O8 K1 K2 41.85(6) . 3_756
O10 K1 K2 69.93(6) 1_556 3_756
O7 K1 K2 44.27(6) 3_857 3_756
O2W K1 K2 117.75(7) . 3_756
O2 K1 K2 123.39(6) 1_556 3_756
Mo1 K1 K2 129.26(3) 1_556 3_756
K2 K1 K2 68.54(3) 1_656 3_756
O8 K2 O12 170.96(9) 3_756 .
O8 K2 O12 100.95(9) 3_756 3_755
O12 K2 O12 79.37(9) . 3_755
O8 K2 O1W 80.02(9) 3_756 .
O12 K2 O1W 91.16(9) . .
O12 K2 O1W 105.28(9) 3_755 .
O8 K2 O8 69.37(10) 3_756 1_454
O12 K2 O8 116.85(9) . 1_454
O12 K2 O8 134.85(9) 3_755 1_454
O1W K2 O8 115.48(9) . 1_454
O8 K2 O7 75.76(8) 3_756 1_454
O12 K2 O7 112.88(9) . 1_454
O12 K2 O7 75.89(9) 3_755 1_454
O1W K2 O7 155.46(9) . 1_454
O8 K2 O7 58.96(8) 1_454 1_454
O8 K2 O11 122.15(9) 3_756 .
O12 K2 O11 59.27(8) . .
O12 K2 O11 136.32(9) 3_755 .
O1W K2 O11 89.96(9) . .
O8 K2 O11 64.42(8) 1_454 .
O7 K2 O11 106.18(8) 1_454 .
O8 K2 C10 81.83(9) 3_756 1_454
O12 K2 C10 106.08(9) . 1_454
O12 K2 C10 118.25(9) 3_755 1_454
O1W K2 C10 135.20(9) . 1_454
O8 K2 C10 20.36(8) 1_454 1_454
O7 K2 C10 44.60(8) 1_454 1_454
O11 K2 C10 66.30(9) . 1_454
O8 K2 C10 18.88(8) 3_756 3_756
O12 K2 C10 152.29(9) . 3_756
O12 K2 C10 105.45(9) 3_755 3_756
O1W K2 C10 61.16(9) . 3_756
O8 K2 C10 79.56(9) 1_454 3_756
O7 K2 C10 94.62(9) 1_454 3_756
O11 K2 C10 117.61(9) . 3_756
C10 K2 C10 95.69(9) 1_454 3_756
O8 K2 C9 82.98(9) 3_756 1_454
O12 K2 C9 106.05(9) . 1_454
O12 K2 C9 92.23(9) 3_755 1_454
O1W K2 C9 157.55(9) . 1_454
O8 K2 C9 43.82(8) 1_454 1_454
O7 K2 C9 19.74(8) 1_454 1_454
O11 K2 C9 86.74(9) . 1_454
C10 K2 C9 26.20(9) 1_454 1_454
C10 K2 C9 101.06(9) 3_756 1_454
O8 K2 K1 79.69(6) 3_756 1_454
O12 K2 K1 100.40(6) . 1_454
O12 K2 K1 177.44(7) 3_755 1_454
O1W K2 K1 77.26(6) . 1_454
O8 K2 K1 43.01(5) 1_454 1_454
O7 K2 K1 101.93(6) 1_454 1_454
O11 K2 K1 42.72(6) . 1_454
C10 K2 K1 59.31(6) 1_454 1_454
C10 K2 K1 75.96(7) 3_756 1_454
C9 K2 K1 85.37(7) 1_454 1_454
O8 K2 K1 42.50(6) 3_756 3_756
O12 K2 K1 142.80(7) . 3_756
O12 K2 K1 67.93(6) 3_755 3_756
O1W K2 K1 113.70(7) . 3_756
O8 K2 K1 78.21(6) 1_454 3_756
O7 K2 K1 43.20(6) 1_454 3_756
O11 K2 K1 141.91(7) . 3_756
C10 K2 K1 76.14(7) 1_454 3_756
C10 K2 K1 58.73(6) 3_756 3_756
C9 K2 K1 59.79(6) 1_454 3_756
K1 K2 K1 111.46(3) 1_454 3_756

loop_
_geom_bond_atom_site_label_1
_geom_bond_atom_site_label_2
_geom_bond_distance
_geom_bond_site_symmetry_2
Mo1 O3 1.681(3) .
Mo1 O2 1.939(2) .
Mo1 O1 1.943(3) .
Mo1 O5 2.118(3) .
Mo1 N1 2.187(3) .
Mo1 O6 2.215(3) .
Mo1 Mo2 2.5482(5) .
Mo1 K1 4.0159(9) 1_554
Mo2 O4 1.682(3) .
Mo2 O2 1.929(3) .
Mo2 O1 1.949(3) .
Mo2 O9 2.123(3) .
Mo2 N3 2.186(3) .
Mo2 O10 2.221(3) .
N1 C1 1.318(5) .
N1 C3 1.372(5) .
N2 C1 1.334(5) .
N2 C2 1.354(5) .
N3 C5 1.318(5) .
N3 C4 1.378(5) .
N4 C5 1.334(6) .
N4 C6 1.353(6) .
C2 C3 1.340(6) .
C4 C6 1.346(6) .
C7 O11 1.222(5) .
C7 O9 1.287(5) .
C7 C8 1.561(5) .
C8 O12 1.215(5) .
C8 O10 1.273(5) .
C9 O7 1.236(5) .
C9 O6 1.270(4) .
C9 C10 1.554(5) .
C9 K2 3.459(4) 1_656
C10 O8 1.228(4) .
C10 O5 1.270(4) .
C10 K2 3.390(4) 1_656
C10 K2 3.440(4) 3_756
O2 K1 3.085(3) 1_554
O6 K1 2.766(2) 1_554
O7 K1 2.798(3) 3_857
O7 K2 2.853(3) 1_656
O8 K2 2.737(3) 3_756
O8 K1 2.772(3) .
O8 K2 2.838(3) 1_656
O10 K1 2.785(3) 1_554
O11 K1 2.756(3) 1_454
O11 K2 2.874(3) .
O12 K2 2.744(3) .
O12 K2 2.745(3) 3_755
K1 O11 2.756(3) 1_656
K1 O6 2.766(2) 1_556
K1 O10 2.785(3) 1_556
K1 O7 2.798(3) 3_857
K1 O2W 2.853(3) .
K1 O2 3.085(3) 1_556
K1 Mo1 4.0159(9) 1_556
K1 K2 4.0591(12) 1_656
K1 K2 4.0830(12) 3_756
K2 O8 2.737(3) 3_756
K2 O12 2.745(3) 3_755
K2 O1W 2.835(3) .
K2 O8 2.838(3) 1_454
K2 O7 2.853(3) 1_454
K2 C10 3.390(4) 1_454
K2 C10 3.440(4) 3_756
K2 C9 3.459(4) 1_454
K2 K1 4.0591(12) 1_454
K2 K1 4.0830(12) 3_756
